data_1566058
loop_
_publ_author_name
'Yin, Meng-Ru'
'Yan, Qing-Qing'
'Li, Bin'
'Yong, Guo-Ping'

_publ_section_title
;
 Syntheses, structures, luminescence and CO2 gas adsorption properties of
 four three-dimensional heterobimetallic metal--organic frameworks
;
_journal_name_full 'Journal of Solid State Chemistry'
_journal_page_first 122672
_journal_paper_doi 10.1016/j.jssc.2021.122672
_journal_volume 305
_journal_year 2022
_chemical_formula_sum 'C20 H12 N Na Ni O7'
_chemical_formula_weight 459.99
_space_group_crystal_system orthorhombic
_space_group_IT_number 41
_space_group_name_Hall 'A 2 -2ab'
_space_group_name_H-M_alt 'A e a 2'
_atom_sites_solution_hydrogens mixed
_cell_angle_alpha 90
_cell_angle_beta 90
_cell_angle_gamma 90
_cell_formula_units_Z 8
_cell_length_a 27.0821(4)
_cell_length_b 25.8325(4)
_cell_length_c 5.97853(9)
_cell_measurement_reflns_used 3195
_cell_measurement_temperature 293(2)
_cell_measurement_theta_max 70.0402
_cell_measurement_theta_min 4.2109
_cell_volume 4182.57(11)
_computing_structure_refinement 'SHELXL-2014/7 (Sheldrick, 2014)'
_diffrn_ambient_temperature 293(2)
_diffrn_measured_fraction_theta_full 0.999
_diffrn_measured_fraction_theta_max 0.981
_diffrn_measurement_device_type 'SuperNova, Dual, Cu at zero, AtlasS2'
_diffrn_radiation_type CuK\a
_diffrn_radiation_wavelength 1.54184
_diffrn_reflns_av_R_equivalents 0.0459
_diffrn_reflns_av_unetI/netI 0.0295
_diffrn_reflns_Laue_measured_fraction_full 0.999
_diffrn_reflns_Laue_measured_fraction_max 0.981
_diffrn_reflns_number 3248
_diffrn_reflns_point_group_measured_fraction_full 0.839
_diffrn_reflns_point_group_measured_fraction_max 0.820
_diffrn_reflns_theta_full 67.684
_diffrn_reflns_theta_max 69.937
_diffrn_reflns_theta_min 3.422
_exptl_absorpt_coefficient_mu 1.914
_exptl_crystal_colour green
_exptl_crystal_density_diffrn 1.461
_exptl_crystal_description needle
_exptl_crystal_F_000 1872
_exptl_crystal_size_max 0.220
_exptl_crystal_size_mid 0.170
_exptl_crystal_size_min 0.160
_refine_diff_density_max 0.221
_refine_diff_density_min -0.299
_refine_diff_density_rms 0.064
_refine_ls_abs_structure_details
;
 Flack x determined using 1042 quotients [(I+)-(I-)]/[(I+)+(I-)]
 (Parsons, Flack and Wagner, Acta Cryst. B69 (2013) 249-259).
;
_refine_ls_abs_structure_Flack -0.01(2)
_refine_ls_extinction_coef .
_refine_ls_extinction_method none
_refine_ls_goodness_of_fit_ref 1.119
_refine_ls_hydrogen_treatment constr
_refine_ls_matrix_type full
_refine_ls_number_parameters 272
_refine_ls_number_reflns 3248
_refine_ls_number_restraints 1
_refine_ls_restrained_S_all 1.119
_refine_ls_R_factor_all 0.0314
_refine_ls_R_factor_gt 0.0304
_refine_ls_shift/su_max 0.000
_refine_ls_shift/su_mean 0.000
_refine_ls_structure_factor_coef Fsqd
_refine_ls_weighting_details 'w=1/[\s^2^(Fo^2^)+(0.0535P)^2^+1.9132P] where P=(Fo^2^+2Fc^2^)/3'
_refine_ls_weighting_scheme calc
_refine_ls_wR_factor_gt 0.0884
_refine_ls_wR_factor_ref 0.0893
_reflns_Friedel_coverage 0.513
_reflns_Friedel_fraction_full 0.643
_reflns_Friedel_fraction_max 0.621
_reflns_number_gt 3142
_reflns_number_total 3248
_reflns_threshold_expression 'I > 2\s(I)'
_cod_data_source_file JSSC-2022-305-122672.cif
_cod_data_source_block 3
_cod_original_sg_symbol_Hall 'A 2 -2ac'
_cod_original_sg_symbol_H-M 'A b a 2'
_cod_database_code 1566058
_shelx_space_group_comment
;
The symmetry employed for this shelxl refinement is uniquely defined
by the following loop, which should always be used as a source of
symmetry information in preference to the above space-group names.
They are only intended as comments.
;
_shelx_estimated_absorpt_t_min 0.678
_shelx_estimated_absorpt_t_max 0.749

loop_
_space_group_symop_operation_xyz
'x, y, z'
'-x, -y, z'
'x+1/2, -y+1/2, z'
'-x+1/2, y+1/2, z'
'x, y+1/2, z+1/2'
'-x, -y+1/2, z+1/2'
'x+1/2, -y+1, z+1/2'
'-x+1/2, y+1, z+1/2'

loop_
_atom_site_label
_atom_site_type_symbol
_atom_site_fract_x
_atom_site_fract_y
_atom_site_fract_z
_atom_site_U_iso_or_equiv
_atom_site_adp_type
_atom_site_occupancy
_atom_site_site_symmetry_order
_atom_site_calc_flag
_atom_site_refinement_flags_posn
_atom_site_refinement_flags_adp
_atom_site_refinement_flags_occupancy
_atom_site_disorder_assembly
_atom_site_disorder_group
Ni1 Ni 0.65210(2) 0.75638(2) 0.78004(13) 0.01867(16) Uani 1 1 d . . . . .
Na1 Na 0.71868(6) 0.31145(6) 0.7095(3) 0.0400(4) Uani 1 1 d . . . . .
O1 O 0.72202(8) 0.73857(8) 0.6939(5) 0.0242(5) Uani 1 1 d . . . . .
O2 O 0.77278(7) 0.67145(9) 0.6402(5) 0.0260(5) Uani 1 1 d . . . . .
O5 O 0.67501(10) 0.33054(9) 0.3491(5) 0.0325(6) Uani 1 1 d . . . . .
O4 O 0.42009(8) 0.71897(9) 1.2962(5) 0.0280(5) Uani 1 1 d . . . . .
O7 O 0.66365(9) 0.74459(9) 1.1121(5) 0.0268(6) Uani 1 1 d . . . . .
H2 H 0.6747 0.7123 1.1423 0.040 Uiso 1 1 d R U . . .
H1 H 0.6359 0.7488 1.1945 0.040 Uiso 1 1 d R U . . .
O3 O 0.38355(9) 0.72191(10) 0.9711(5) 0.0322(6) Uani 1 1 d . . . . .
N1 N 0.64358(9) 0.67425(10) 0.7117(5) 0.0208(6) Uani 1 1 d . . . . .
O6 O 0.71231(10) 0.35842(10) 0.0387(6) 0.0383(6) Uani 1 1 d . . . . .
C9 C 0.46790(12) 0.69223(12) 0.9855(6) 0.0240(7) Uani 1 1 d . . . . .
C8 C 0.51135(12) 0.69545(13) 1.1079(7) 0.0274(7) Uani 1 1 d . . . . .
H8A H 0.5106 0.7085 1.2528 0.033 Uiso 1 1 calc R U . . .
C18 C 0.73116(10) 0.69095(12) 0.6604(6) 0.0208(7) Uani 1 1 d . . . . .
C6 C 0.55683(11) 0.65946(11) 0.7973(7) 0.0259(7) Uani 1 1 d . . . . .
C1 C 0.68739(11) 0.65545(12) 0.6397(6) 0.0211(7) Uani 1 1 d . . . . .
C10 C 0.46863(11) 0.67270(13) 0.7694(7) 0.0296(7) Uani 1 1 d . . . . .
H10A H 0.4398 0.6713 0.6851 0.035 Uiso 1 1 calc R U . . .
C5 C 0.60460(11) 0.64184(12) 0.7014(7) 0.0254(7) Uani 1 1 d . . . . .
C11 C 0.51298(12) 0.65527(14) 0.6804(7) 0.0291(7) Uani 1 1 d . . . . .
H11A H 0.5132 0.6404 0.5388 0.035 Uiso 1 1 calc R U . . .
C20 C 0.68895(12) 0.36555(13) 0.2160(7) 0.0294(8) Uani 1 1 d . . . . .
C7 C 0.55577(12) 0.67946(14) 1.0162(7) 0.0280(8) Uani 1 1 d . . . . .
H7A H 0.5848 0.6819 1.0989 0.034 Uiso 1 1 calc R U . . .
C15 C 0.67758(12) 0.42026(12) 0.2877(9) 0.0317(7) Uani 1 1 d . . . . .
C3 C 0.65306(13) 0.57376(13) 0.5334(7) 0.0302(8) Uani 1 1 d . . . . .
C19 C 0.42162(11) 0.71203(12) 1.0897(6) 0.0239(7) Uani 1 1 d . . . . .
C12 C 0.66010(14) 0.52079(14) 0.4418(9) 0.0369(10) Uani 1 1 d . . . . .
C2 C 0.69369(12) 0.60670(13) 0.5514(7) 0.0271(7) Uani 1 1 d . . . . .
H2A H 0.7247 0.5958 0.5042 0.033 Uiso 1 1 calc R U . . .
C4 C 0.60850(12) 0.59184(14) 0.6151(8) 0.0337(8) Uani 1 1 d . . . . .
H4A H 0.5809 0.5705 0.6125 0.040 Uiso 1 1 calc R U . . .
C13 C 0.68970(15) 0.51210(13) 0.2578(10) 0.0439(11) Uani 1 1 d . . . . .
H13A H 0.7043 0.5401 0.1856 0.053 Uiso 1 1 calc R U . . .
C14 C 0.69824(15) 0.46222(14) 0.1778(8) 0.0394(10) Uani 1 1 d . . . . .
H14A H 0.7177 0.4571 0.0515 0.047 Uiso 1 1 calc R U . . .
C16 C 0.64792(18) 0.42840(15) 0.4737(11) 0.0524(14) Uani 1 1 d . . . . .
H16A H 0.6341 0.4004 0.5485 0.063 Uiso 1 1 calc R U . . .
C17 C 0.63888(18) 0.47858(15) 0.5482(11) 0.0580(16) Uani 1 1 d . . . . .
H17A H 0.6184 0.4839 0.6708 0.070 Uiso 1 1 calc R U . . .

loop_
_atom_site_aniso_label
_atom_site_aniso_U_11
_atom_site_aniso_U_22
_atom_site_aniso_U_33
_atom_site_aniso_U_23
_atom_site_aniso_U_13
_atom_site_aniso_U_12
Ni1 0.0165(3) 0.0181(3) 0.0214(3) -0.0038(3) -0.0011(2) 0.00327(17)
Na1 0.0415(8) 0.0376(8) 0.0409(10) -0.0124(7) -0.0041(7) -0.0043(6)
O1 0.0183(10) 0.0189(10) 0.0354(14) -0.0049(10) 0.0016(10) -0.0006(8)
O2 0.0173(10) 0.0247(11) 0.0361(15) -0.0009(11) 0.0029(9) 0.0019(9)
O5 0.0431(14) 0.0181(11) 0.0363(16) -0.0049(11) 0.0001(11) -0.0009(10)
O4 0.0234(11) 0.0358(12) 0.0249(13) 0.0000(13) 0.0017(10) 0.0091(9)
O7 0.0250(11) 0.0319(13) 0.0236(14) -0.0025(11) 0.0007(11) 0.0077(9)
O3 0.0251(12) 0.0447(14) 0.0268(14) 0.0064(12) 0.0018(10) 0.0143(11)
N1 0.0169(11) 0.0181(12) 0.0274(16) -0.0033(11) 0.0039(10) 0.0023(10)
O6 0.0439(14) 0.0281(13) 0.0429(16) -0.0096(12) 0.0125(13) 0.0032(11)
C9 0.0246(16) 0.0197(14) 0.0275(18) 0.0016(14) 0.0075(13) 0.0030(12)
C8 0.0243(15) 0.0270(16) 0.0310(18) -0.0040(15) 0.0028(14) 0.0029(13)
C18 0.0195(14) 0.0209(14) 0.0220(18) -0.0011(14) -0.0006(12) 0.0019(12)
C6 0.0193(14) 0.0190(13) 0.040(2) -0.0055(17) 0.0084(15) -0.0016(10)
C1 0.0185(14) 0.0182(14) 0.0268(17) 0.0011(13) 0.0053(13) 0.0021(11)
C10 0.0201(14) 0.0360(16) 0.0325(19) 0.0004(19) 0.0012(15) 0.0036(12)
C5 0.0200(13) 0.0206(14) 0.0356(19) -0.0045(15) 0.0049(13) 0.0007(12)
C11 0.0282(16) 0.0318(18) 0.0273(18) -0.0078(16) 0.0061(14) 0.0000(13)
C20 0.0246(15) 0.0222(16) 0.041(2) -0.0066(16) -0.0006(14) 0.0015(13)
C7 0.0206(15) 0.0297(18) 0.034(2) -0.0082(16) 0.0008(14) -0.0007(13)
C15 0.0296(15) 0.0197(14) 0.046(2) -0.0100(19) 0.0058(17) 0.0003(12)
C3 0.0306(17) 0.0174(16) 0.043(2) -0.0075(16) 0.0087(15) -0.0006(12)
C19 0.0182(14) 0.0235(15) 0.030(2) 0.0045(15) 0.0039(13) 0.0043(12)
C12 0.0287(18) 0.0205(17) 0.062(3) -0.0127(18) 0.0120(17) -0.0007(14)
C2 0.0216(15) 0.0219(15) 0.038(2) -0.0041(15) 0.0115(14) 0.0029(12)
C4 0.0228(15) 0.0249(16) 0.053(2) -0.0109(17) 0.0087(16) -0.0059(14)
C13 0.053(2) 0.0188(14) 0.060(3) -0.006(2) 0.024(2) -0.0063(15)
C14 0.047(2) 0.0237(17) 0.047(3) -0.0074(18) 0.021(2) 0.0006(15)
C16 0.058(3) 0.0199(18) 0.080(4) -0.011(2) 0.038(3) -0.0028(16)
C17 0.059(3) 0.0239(19) 0.091(4) -0.016(2) 0.049(3) -0.0100(19)

loop_
_atom_type_symbol
_atom_type_description
_atom_type_scat_dispersion_real
_atom_type_scat_dispersion_imag
_atom_type_scat_source
C C 0.0181 0.0091 'International Tables Vol C Tables 4.2.6.8 and 6.1.1.4'
H H 0.0000 0.0000 'International Tables Vol C Tables 4.2.6.8 and 6.1.1.4'
N N 0.0311 0.0180 'International Tables Vol C Tables 4.2.6.8 and 6.1.1.4'
Na Na 0.1353 0.1239 'International Tables Vol C Tables 4.2.6.8 and 6.1.1.4'
Ni Ni -3.0029 0.5091 'International Tables Vol C Tables 4.2.6.8 and 6.1.1.4'
O O 0.0492 0.0322 'International Tables Vol C Tables 4.2.6.8 and 6.1.1.4'

loop_
_geom_angle_atom_site_label_1
_geom_angle_atom_site_label_2
_geom_angle_atom_site_label_3
_geom_angle
_geom_angle_site_symmetry_1
_geom_angle_site_symmetry_3
O1 Ni1 O7 94.06(11) . .
O1 Ni1 O5 88.89(10) . 5
O7 Ni1 O5 84.09(11) . 5
O1 Ni1 O4 167.14(12) . 6_664
O7 Ni1 O4 98.43(11) . 6_664
O5 Ni1 O4 89.37(10) 5 6_664
O1 Ni1 O3 105.13(11) . 6_664
O7 Ni1 O3 160.66(10) . 6_664
O5 Ni1 O3 93.71(11) 5 6_664
O4 Ni1 O3 62.28(10) 6_664 6_664
O1 Ni1 N1 80.13(9) . .
O7 Ni1 N1 93.08(11) . .
O5 Ni1 N1 168.46(10) 5 .
O4 Ni1 N1 102.13(9) 6_664 .
O3 Ni1 N1 92.59(11) 6_664 .
O1 Ni1 C19 136.57(13) . 6_664
O7 Ni1 C19 129.20(12) . 6_664
O5 Ni1 C19 91.66(11) 5 6_664
O4 Ni1 C19 30.78(12) 6_664 6_664
O3 Ni1 C19 31.50(11) 6_664 6_664
N1 Ni1 C19 98.75(11) . 6_664
O1 Ni1 Na1 78.05(8) . 5
O7 Ni1 Na1 41.70(8) . 5
O5 Ni1 Na1 46.17(8) 5 5
O4 Ni1 Na1 109.54(8) 6_664 5
O3 Ni1 Na1 139.88(8) 6_664 5
N1 Ni1 Na1 126.79(8) . 5
C19 Ni1 Na1 129.66(8) 6_664 5
O6 Na1 O7 123.14(12) 1_556 5_544
O6 Na1 O6 98.70(11) 1_556 8_645
O7 Na1 O6 137.97(12) 5_544 8_645
O6 Na1 O1 118.56(12) 1_556 4_645
O7 Na1 O1 81.00(9) 5_544 4_645
O6 Na1 O1 82.31(9) 8_645 4_645
O6 Na1 O5 126.26(11) 1_556 .
O7 Na1 O5 68.48(9) 5_544 .
O6 Na1 O5 84.51(11) 8_645 .
O1 Na1 O5 115.04(11) 4_645 .
O6 Na1 C20 78.35(11) 1_556 8_645
O7 Na1 C20 156.02(12) 5_544 8_645
O6 Na1 C20 25.66(11) 8_645 8_645
O1 Na1 C20 78.77(9) 4_645 8_645
O5 Na1 C20 109.12(11) . 8_645
O6 Na1 Na1 140.80(9) 1_556 8_644
O7 Na1 Na1 95.59(8) 5_544 8_644
O6 Na1 Na1 42.38(8) 8_645 8_644
O1 Na1 Na1 69.34(8) 4_645 8_644
O5 Na1 Na1 59.03(7) . 8_644
C20 Na1 Na1 65.23(10) 8_645 8_644
O6 Na1 Na1 45.46(8) 1_556 8_645
O7 Na1 Na1 121.84(8) 5_544 8_645
O6 Na1 Na1 89.19(10) 8_645 8_645
O1 Na1 Na1 73.30(8) 4_645 8_645
O5 Na1 Na1 168.62(6) . 8_645
C20 Na1 Na1 63.72(10) 8_645 8_645
Na1 Na1 Na1 120.84(9) 8_644 8_645
O6 Na1 Ni1 144.07(9) 1_556 5_544
O7 Na1 Ni1 35.06(7) 5_544 5_544
O6 Na1 Ni1 107.04(9) 8_645 5_544
O1 Na1 Ni1 89.86(7) 4_645 5_544
O5 Na1 Ni1 36.26(6) . 5_544
C20 Na1 Ni1 131.95(10) 8_645 5_544
Na1 Na1 Ni1 67.06(3) 8_644 5_544
Na1 Na1 Ni1 155.03(3) 8_645 5_544
C18 O1 Ni1 116.38(19) . .
C18 O1 Na1 127.99(19) . 4_655
Ni1 O1 Na1 115.22(10) . 4_655
C20 O5 Ni1 129.1(2) . 5_544
C20 O5 Na1 122.8(2) . .
Ni1 O5 Na1 97.57(11) 5_544 .
C19 O4 Ni1 91.7(2) . 6_665
Ni1 O7 Na1 103.24(12) . 5
Ni1 O7 H2 112.6 . .
Na1 O7 H2 114.7 5 .
Ni1 O7 H1 112.7 . .
Na1 O7 H1 107.6 5 .
H2 O7 H1 106.1 . .
C19 O3 Ni1 86.5(2) . 6_665
C5 N1 C1 116.7(3) . .
C5 N1 Ni1 134.2(2) . .
C1 N1 Ni1 108.5(2) . .
C20 O6 Na1 146.7(2) . 1_554
C20 O6 Na1 96.1(2) . 8_644
Na1 O6 Na1 92.16(10) 1_554 8_644
C10 C9 C8 120.0(3) . .
C10 C9 C19 121.7(3) . .
C8 C9 C19 118.2(3) . .
C7 C8 C9 120.7(4) . .
C7 C8 H8A 119.7 . .
C9 C8 H8A 119.7 . .
O2 C18 O1 125.8(3) . .
O2 C18 C1 117.4(3) . .
O1 C18 C1 116.7(3) . .
C11 C6 C7 118.8(3) . .
C11 C6 C5 121.9(4) . .
C7 C6 C5 119.3(3) . .
N1 C1 C2 124.0(3) . .
N1 C1 C18 116.5(3) . .
C2 C1 C18 119.5(3) . .
C9 C10 C11 119.1(3) . .
C9 C10 H10A 120.4 . .
C11 C10 H10A 120.4 . .
N1 C5 C4 122.2(3) . .
N1 C5 C6 118.3(3) . .
C4 C5 C6 119.5(3) . .
C6 C11 C10 121.6(4) . .
C6 C11 H11A 119.2 . .
C10 C11 H11A 119.2 . .
O6 C20 O5 125.5(3) . .
O6 C20 C15 118.9(3) . .
O5 C20 C15 115.5(3) . .
O6 C20 Na1 58.27(19) . 8_644
O5 C20 Na1 85.4(2) . 8_644
C15 C20 Na1 129.7(2) . 8_644
C8 C7 C6 119.7(3) . .
C8 C7 H7A 120.2 . .
C6 C7 H7A 120.2 . .
C14 C15 C16 119.7(3) . .
C14 C15 C20 121.1(4) . .
C16 C15 C20 119.2(3) . .
C4 C3 C2 117.1(3) . .
C4 C3 C12 123.6(3) . .
C2 C3 C12 119.2(3) . .
O4 C19 O3 119.6(3) . .
O4 C19 C9 119.4(3) . .
O3 C19 C9 121.1(3) . .
O4 C19 Ni1 57.53(16) . 6_665
O3 C19 Ni1 62.04(17) . 6_665
C9 C19 Ni1 176.9(3) . 6_665
C13 C12 C17 118.6(3) . .
C13 C12 C3 121.2(4) . .
C17 C12 C3 120.1(4) . .
C1 C2 C3 119.3(3) . .
C1 C2 H2A 120.3 . .
C3 C2 H2A 120.3 . .
C3 C4 C5 120.6(3) . .
C3 C4 H4A 119.7 . .
C5 C4 H4A 119.7 . .
C12 C13 C14 121.4(4) . .
C12 C13 H13A 119.3 . .
C14 C13 H13A 119.3 . .
C15 C14 C13 119.6(4) . .
C15 C14 H14A 120.2 . .
C13 C14 H14A 120.2 . .
C15 C16 C17 120.0(4) . .
C15 C16 H16A 120.0 . .
C17 C16 H16A 120.0 . .
C12 C17 C16 120.8(4) . .
C12 C17 H17A 119.6 . .
C16 C17 H17A 119.6 . .

loop_
_geom_bond_atom_site_label_1
_geom_bond_atom_site_label_2
_geom_bond_distance
_geom_bond_site_symmetry_2
Ni1 O1 2.016(2) .
Ni1 O7 2.033(3) .
Ni1 O5 2.056(2) 5
Ni1 O4 2.058(2) 6_664
Ni1 O3 2.158(3) 6_664
Ni1 N1 2.173(3) .
Ni1 C19 2.438(3) 6_664
Ni1 Na1 3.4446(17) 5
Na1 O6 2.319(3) 1_556
Na1 O7 2.354(3) 5_544
Na1 O6 2.451(3) 8_645
Na1 O1 2.476(3) 4_645
Na1 O5 2.507(3) .
Na1 C20 2.866(4) 8_645
Na1 Na1 3.4372(15) 8_644
Na1 Na1 3.4372(15) 8_645
Na1 Ni1 3.4446(17) 5_544
O1 C18 1.271(4) .
O1 Na1 2.476(3) 4_655
O2 C18 1.240(4) .
O5 C20 1.263(5) .
O5 Ni1 2.055(2) 5_544
O4 C19 1.249(5) .
O4 Ni1 2.058(2) 6_665
O7 Na1 2.354(3) 5
O7 H2 0.9045 .
O7 H1 0.9043 .
O3 C19 1.277(4) .
O3 Ni1 2.158(3) 6_665
N1 C5 1.349(4) .
N1 C1 1.352(4) .
O6 C20 1.248(5) .
O6 Na1 2.319(3) 1_554
O6 Na1 2.451(3) 8_644
C9 C10 1.387(6) .
C9 C8 1.388(5) .
C9 C19 1.490(4) .
C8 C7 1.385(5) .
C8 H8A 0.9300 .
C18 C1 1.504(4) .
C6 C11 1.382(5) .
C6 C7 1.407(6) .
C6 C5 1.487(4) .
C1 C2 1.376(5) .
C10 C11 1.389(5) .
C10 H10A 0.9300 .
C5 C4 1.395(5) .
C11 H11A 0.9300 .
C20 C15 1.508(4) .
C20 Na1 2.866(4) 8_644
C7 H7A 0.9300 .
C15 C14 1.385(6) .
C15 C16 1.388(7) .
C3 C4 1.383(5) .
C3 C2 1.395(5) .
C3 C12 1.486(5) .
C19 Ni1 2.438(3) 6_665
C12 C13 1.380(7) .
C12 C17 1.387(6) .
C2 H2A 0.9300 .
C4 H4A 0.9300 .
C13 C14 1.394(5) .
C13 H13A 0.9300 .
C14 H14A 0.9300 .
C16 C17 1.392(6) .
C16 H16A 0.9300 .
C17 H17A 0.9300 .

loop_
_geom_torsion_atom_site_label_1
_geom_torsion_atom_site_label_2
_geom_torsion_atom_site_label_3
_geom_torsion_atom_site_label_4
_geom_torsion
_geom_torsion_site_symmetry_1
_geom_torsion_site_symmetry_2
_geom_torsion_site_symmetry_3
_geom_torsion_site_symmetry_4
C10 C9 C8 C7 0.2(5) . . . .
C19 C9 C8 C7 -177.5(3) . . . .
Ni1 O1 C18 O2 -168.3(3) . . . .
Na1 O1 C18 O2 4.0(5) 4_655 . . .
Ni1 O1 C18 C1 12.9(4) . . . .
Na1 O1 C18 C1 -174.9(2) 4_655 . . .
C5 N1 C1 C2 2.3(5) . . . .
Ni1 N1 C1 C2 -170.4(3) . . . .
C5 N1 C1 C18 -177.5(3) . . . .
Ni1 N1 C1 C18 9.8(4) . . . .
O2 C18 C1 N1 165.3(3) . . . .
O1 C18 C1 N1 -15.7(5) . . . .
O2 C18 C1 C2 -14.5(5) . . . .
O1 C18 C1 C2 164.5(3) . . . .
C8 C9 C10 C11 1.7(5) . . . .
C19 C9 C10 C11 179.4(3) . . . .
C1 N1 C5 C4 -1.8(5) . . . .
Ni1 N1 C5 C4 168.5(3) . . . .
C1 N1 C5 C6 174.7(3) . . . .
Ni1 N1 C5 C6 -15.0(5) . . . .
C11 C6 C5 N1 131.3(4) . . . .
C7 C6 C5 N1 -50.8(5) . . . .
C11 C6 C5 C4 -52.0(5) . . . .
C7 C6 C5 C4 125.9(4) . . . .
C7 C6 C11 C10 3.4(5) . . . .
C5 C6 C11 C10 -178.8(3) . . . .
C9 C10 C11 C6 -3.5(5) . . . .
Na1 O6 C20 O5 47.2(7) 1_554 . . .
Na1 O6 C20 O5 -56.2(4) 8_644 . . .
Na1 O6 C20 C15 -135.5(4) 1_554 . . .
Na1 O6 C20 C15 121.1(3) 8_644 . . .
Na1 O6 C20 Na1 103.4(5) 1_554 . . 8_644
Ni1 O5 C20 O6 -34.2(5) 5_544 . . .
Na1 O5 C20 O6 102.4(4) . . . .
Ni1 O5 C20 C15 148.5(3) 5_544 . . .
Na1 O5 C20 C15 -74.9(3) . . . .
Ni1 O5 C20 Na1 -79.3(2) 5_544 . . 8_644
Na1 O5 C20 Na1 57.3(2) . . . 8_644
C9 C8 C7 C6 -0.4(5) . . . .
C11 C6 C7 C8 -1.3(5) . . . .
C5 C6 C7 C8 -179.3(3) . . . .
O6 C20 C15 C14 -8.9(6) . . . .
O5 C20 C15 C14 168.6(4) . . . .
Na1 C20 C15 C14 62.2(6) 8_644 . . .
O6 C20 C15 C16 174.3(4) . . . .
O5 C20 C15 C16 -8.1(6) . . . .
Na1 C20 C15 C16 -114.5(4) 8_644 . . .
Ni1 O4 C19 O3 0.4(3) 6_665 . . .
Ni1 O4 C19 C9 -179.5(3) 6_665 . . .
Ni1 O3 C19 O4 -0.3(3) 6_665 . . .
Ni1 O3 C19 C9 179.5(3) 6_665 . . .
C10 C9 C19 O4 165.0(3) . . . .
C8 C9 C19 O4 -17.3(5) . . . .
C10 C9 C19 O3 -14.9(5) . . . .
C8 C9 C19 O3 162.8(3) . . . .
C4 C3 C12 C13 141.4(5) . . . .
C2 C3 C12 C13 -42.4(7) . . . .
C4 C3 C12 C17 -42.0(7) . . . .
C2 C3 C12 C17 134.2(5) . . . .
N1 C1 C2 C3 -0.1(6) . . . .
C18 C1 C2 C3 179.7(4) . . . .
C4 C3 C2 C1 -2.5(6) . . . .
C12 C3 C2 C1 -178.9(4) . . . .
C2 C3 C4 C5 3.0(7) . . . .
C12 C3 C4 C5 179.2(4) . . . .
N1 C5 C4 C3 -0.8(7) . . . .
C6 C5 C4 C3 -177.3(4) . . . .
C17 C12 C13 C14 0.3(8) . . . .
C3 C12 C13 C14 176.9(5) . . . .
C16 C15 C14 C13 1.1(7) . . . .
C20 C15 C14 C13 -175.6(4) . . . .
C12 C13 C14 C15 -1.5(8) . . . .
C14 C15 C16 C17 0.3(8) . . . .
C20 C15 C16 C17 177.1(5) . . . .
C13 C12 C17 C16 1.2(9) . . . .
C3 C12 C17 C16 -175.5(5) . . . .
C15 C16 C17 C12 -1.5(10) . . . .
